data_7153120
loop_
_publ_author_name
'Vangala, Madhuri'
'Dhokale, Snehal A.'
'Gawade, Rupesh L.'
'Pattuparambil, Rajamohanan R.'
'Puranik, Vedavati G.'
'Dhavale, Dilip D.'

_publ_section_title
;
 Sugar furanoid trans-vicinal diacid as a \g-turn inducer: synthesis and
 conformational study.
;
_journal_issue 40
_journal_name_full 'Organic &amp; biomolecular chemistry'
_journal_page_first 6874
_journal_page_last 6878
_journal_paper_doi 10.1039/c3ob41462k
_journal_volume 11
_journal_year 2013
_chemical_formula_moiety 'C20 H26 N4 O6'
_chemical_formula_sum 'C20 H26 N4 O6'
_chemical_formula_weight 418.45
_chemical_melting_point 420.1(10)
_chemical_name_common Sugar
_chemical_name_systematic
; 
 ? 
;
_space_group_IT_number 19
_symmetry_cell_setting orthorhombic
_symmetry_space_group_name_Hall 'P 2ac 2ab'
_symmetry_space_group_name_H-M 'P 21 21 21'
_atom_sites_solution_hydrogens geom
_atom_sites_solution_primary direct
_atom_sites_solution_secondary difmap
_audit_creation_method SHELXL-97
_cell_angle_alpha 90.00
_cell_angle_beta 90.00
_cell_angle_gamma 90.00
_cell_formula_units_Z 4
_cell_length_a 9.7965(6)
_cell_length_b 10.6180(7)
_cell_length_c 21.199(1)
_cell_measurement_reflns_used 3358
_cell_measurement_temperature 296(2)
_cell_measurement_theta_max 21.74
_cell_measurement_theta_min 2.29
_cell_volume 2205.1(2)
_computing_cell_refinement 'BRUKER SAINT'
_computing_data_collection 'BRUKER SMART'
_computing_data_reduction 'BRUKER SAINT'
_computing_molecular_graphics 'SHELXTL, PyMOL and PLATON'
_computing_publication_material SHELXTL
_computing_structure_refinement 'SHELXL-97 (Sheldrick, 1997)'
_computing_structure_solution 'SHELXS-97 (Sheldrick, 1990)'
_diffrn_ambient_temperature 296(2)
_diffrn_measured_fraction_theta_full 1.000
_diffrn_measured_fraction_theta_max 1.000
_diffrn_measurement_device 'Bruker Smart APEX'
_diffrn_measurement_device_type 'CCD Area Detector'
_diffrn_measurement_method 'Omega Scan'
_diffrn_radiation_monochromator graphite
_diffrn_radiation_source 'fine-focus sealed tube'
_diffrn_radiation_type MoK\a
_diffrn_radiation_wavelength 0.71073
_diffrn_reflns_av_R_equivalents 0.0318
_diffrn_reflns_av_sigmaI/netI 0.0341
_diffrn_reflns_limit_h_max 11
_diffrn_reflns_limit_h_min -11
_diffrn_reflns_limit_k_max 9
_diffrn_reflns_limit_k_min -12
_diffrn_reflns_limit_l_max 24
_diffrn_reflns_limit_l_min -25
_diffrn_reflns_number 11224
_diffrn_reflns_theta_full 25.00
_diffrn_reflns_theta_max 25.00
_diffrn_reflns_theta_min 1.92
_exptl_absorpt_coefficient_mu 0.094
_exptl_absorpt_correction_T_max 0.9891
_exptl_absorpt_correction_T_min 0.9733
_exptl_absorpt_correction_type multi-scan
_exptl_absorpt_process_details 'Bruker SADABS'
_exptl_crystal_colour colourless
_exptl_crystal_density_diffrn 1.260
_exptl_crystal_density_method 'not measured'
_exptl_crystal_description needle
_exptl_crystal_F_000 888
_exptl_crystal_size_max 0.29
_exptl_crystal_size_mid 0.15
_exptl_crystal_size_min 0.12
_refine_diff_density_max 0.153
_refine_diff_density_min -0.115
_refine_diff_density_rms 0.032
_refine_ls_abs_structure_details 'Flack H D (1983), Acta Cryst. A39, 876-881'
_refine_ls_abs_structure_Flack -0.7(14)
_refine_ls_extinction_method none
_refine_ls_goodness_of_fit_ref 1.063
_refine_ls_hydrogen_treatment riding
_refine_ls_matrix_type full
_refine_ls_number_parameters 285
_refine_ls_number_reflns 3887
_refine_ls_number_restraints 0
_refine_ls_restrained_S_all 1.063
_refine_ls_R_factor_all 0.0564
_refine_ls_R_factor_gt 0.0461
_refine_ls_shift/su_max 0.001
_refine_ls_shift/su_mean 0.000
_refine_ls_structure_factor_coef Fsqd
_refine_ls_weighting_details 'calc w=1/[\s^2^(Fo^2^)+(0.0539P)^2^+0.2283P] where P=(Fo^2^+2Fc^2^)/3'
_refine_ls_weighting_scheme calc
_refine_ls_wR_factor_gt 0.1064
_refine_ls_wR_factor_ref 0.1118
_reflns_number_gt 3283
_reflns_number_total 3887
_reflns_threshold_expression >2sigma(I)
_cod_data_source_file c3ob41462k.txt
_cod_data_source_block C20H26N4O6compound3
_cod_depositor_comments
;
The following automatic conversions were performed:

'_chemical_melting_point' value '146-148degree centigrade' was
changed to '420.1(10)' - it was converted from degrees Celsius(C) to
Kelvins(K), the average value was taken and precision was
estimated.

'_symmetry_cell_setting' value 'Orthorhombic' changed to
'orthorhombic' according to
/home/saulius/struct/CIF-dictionaries/cif_core.dic dictionary named
'cif_core.dic' version 2.4.2 from 2011-04-26.

Automatic conversion script
Id: cif_fix_values 1891 2012-01-12 08:04:46Z andrius 
;
_cod_original_sg_symbol_H-M P212121
_cod_database_code 7153120

loop_
_symmetry_equiv_pos_as_xyz
'x, y, z'
'-x+1/2, -y, z+1/2'
'-x, y+1/2, -z+1/2'
'x+1/2, -y+1/2, -z'

loop_
_atom_site_label
_atom_site_type_symbol
_atom_site_fract_x
_atom_site_fract_y
_atom_site_fract_z
_atom_site_U_iso_or_equiv
_atom_site_adp_type
_atom_site_occupancy
_atom_site_symmetry_multiplicity
_atom_site_calc_flag
_atom_site_refinement_flags
_atom_site_disorder_assembly
_atom_site_disorder_group
O1 O 0.57027(18) -0.04577(16) 0.87501(7) 0.0618(5) Uani 1 1 d . A .
O2 O 0.6075(13) 0.098(2) 0.8022(8) 0.082(4) Uani 0.40 1 d P A 1
O2' O 0.5509(9) 0.1098(12) 0.7943(5) 0.079(2) Uani 0.60 1 d P A 2
O3 O 0.5748(2) 0.25127(16) 0.87261(7) 0.0691(5) Uani 1 1 d . A .
O4 O 0.6947(2) -0.06947(16) 1.03416(8) 0.0724(5) Uani 1 1 d . A .
O5 O 0.8673(2) -0.1868(2) 0.99895(10) 0.0983(7) Uani 1 1 d . A .
O6 O 0.72723(14) 0.21312(15) 0.99834(8) 0.0575(4) Uani 1 1 d . . .
N1 N 0.40972(18) 0.04476(17) 0.98418(9) 0.0475(4) Uani 1 1 d . A .
N2 N 0.4119(2) 0.01809(19) 1.04029(10) 0.0562(5) Uani 1 1 d . . .
N3 N 0.3978(3) -0.0102(3) 1.09078(12) 0.0950(9) Uani 1 1 d . . .
N4 N 0.51782(16) 0.27689(16) 1.02864(8) 0.0448(4) Uani 1 1 d . . .
H4 H 0.4315 0.2627 1.0268 0.054 Uiso 1 1 calc R . .
C1 C 0.4983(3) 0.0526(2) 0.84600(11) 0.0602(7) Uani 1 1 d . . .
H1 H 0.4132 0.0272 0.8253 0.072 Uiso 1 1 calc R A 1
C2 C 0.4834(2) 0.1585(2) 0.89345(10) 0.0497(5) Uani 1 1 d . A .
H2 H 0.3895 0.1896 0.8964 0.060 Uiso 1 1 calc R . .
C3 C 0.53452(19) 0.10159(19) 0.95604(9) 0.0393(5) Uani 1 1 d . . .
C4 C 0.6322(2) -0.0005(2) 0.93180(10) 0.0474(5) Uani 1 1 d . A .
H4A H 0.7209 0.0374 0.9219 0.057 Uiso 1 1 calc R . .
C5 C 0.6526(3) -0.1127(2) 0.97421(11) 0.0575(6) Uani 1 1 d . . .
H5 H 0.5672 -0.1602 0.9780 0.069 Uiso 1 1 calc R A .
C6 C 0.7678(3) -0.1999(3) 0.95291(15) 0.0837(9) Uani 1 1 d . A .
H6A H 0.7364 -0.2864 0.9504 0.100 Uiso 1 1 calc R . .
H6B H 0.8025 -0.1747 0.9120 0.100 Uiso 1 1 calc R . .
C7 C 0.8019(3) -0.1473(3) 1.05484(13) 0.0772(8) Uani 1 1 d . . .
C8 C 0.9007(5) -0.0685(5) 1.0933(2) 0.1314(16) Uani 1 1 d . A .
H8A H 0.8564 -0.0401 1.1311 0.197 Uiso 1 1 calc R . .
H8B H 0.9295 0.0029 1.0689 0.197 Uiso 1 1 calc R . .
H8C H 0.9789 -0.1186 1.1042 0.197 Uiso 1 1 calc R . .
C9 C 0.7443(5) -0.2568(3) 1.09111(18) 0.1202(15) Uani 1 1 d . A .
H9A H 0.6836 -0.3038 1.0645 0.180 Uiso 1 1 calc R . .
H9B H 0.6951 -0.2262 1.1272 0.180 Uiso 1 1 calc R . .
H9C H 0.8174 -0.3104 1.1049 0.180 Uiso 1 1 calc R . .
C10 C 0.6089(3) 0.2290(3) 0.80878(12) 0.0665(7) Uani 1 1 d . . .
C11 C 0.5299(5) 0.3137(5) 0.76654(16) 0.1314(17) Uani 1 1 d . A .
H11A H 0.4340 0.2984 0.7721 0.197 Uiso 1 1 calc R . .
H11B H 0.5547 0.2977 0.7235 0.197 Uiso 1 1 calc R . .
H11C H 0.5498 0.3998 0.7768 0.197 Uiso 1 1 calc R . .
C12 C 0.7592(4) 0.2435(8) 0.8007(2) 0.166(2) Uani 1 1 d . A .
H12A H 0.7802 0.2525 0.7567 0.248 Uiso 1 1 calc R . .
H12B H 0.8046 0.1704 0.8171 0.248 Uiso 1 1 calc R . .
H12C H 0.7895 0.3169 0.8232 0.19(3) Uiso 1 1 calc R . .
C13 C 0.60284(19) 0.20216(19) 0.99666(9) 0.0407(5) Uani 1 1 d . A .
C14 C 0.5674(2) 0.3818(2) 1.06656(11) 0.0556(6) Uani 1 1 d . . .
H14A H 0.5028 0.4507 1.0632 0.067 Uiso 1 1 calc R . .
H14B H 0.6535 0.4105 1.0491 0.067 Uiso 1 1 calc R . .
C15 C 0.5880(3) 0.3517(3) 1.13475(12) 0.0623(7) Uani 1 1 d . . .
C16 C 0.5741(4) 0.4466(4) 1.17905(16) 0.1000(11) Uani 1 1 d . . .
H16 H 0.5512 0.5276 1.1661 0.120 Uiso 1 1 calc R . .
C17 C 0.5938(6) 0.4221(7) 1.2422(2) 0.1329(18) Uani 1 1 d . . .
H17 H 0.5815 0.4861 1.2716 0.159 Uiso 1 1 calc R . .
C18 C 0.6306(5) 0.3064(7) 1.26190(17) 0.1321(18) Uani 1 1 d . . .
H18 H 0.6460 0.2912 1.3045 0.159 Uiso 1 1 calc R . .
C19 C 0.6453(4) 0.2107(5) 1.21860(17) 0.1087(12) Uani 1 1 d . . .
H19 H 0.6690 0.1303 1.2320 0.130 Uiso 1 1 calc R . .
C20 C 0.6246(3) 0.2343(3) 1.15485(13) 0.0752(8) Uani 1 1 d . . .
H20 H 0.6358 0.1697 1.1257 0.090 Uiso 1 1 calc R . .

loop_
_atom_site_aniso_label
_atom_site_aniso_U_11
_atom_site_aniso_U_22
_atom_site_aniso_U_33
_atom_site_aniso_U_23
_atom_site_aniso_U_13
_atom_site_aniso_U_12
O1 0.0801(11) 0.0544(9) 0.0509(9) -0.0137(8) -0.0085(9) 0.0072(9)
O2 0.108(9) 0.082(5) 0.057(7) 0.002(5) 0.024(6) 0.013(7)
O2' 0.124(7) 0.072(4) 0.041(2) 0.003(2) 0.006(4) -0.006(5)
O3 0.0999(13) 0.0556(10) 0.0518(9) 0.0049(8) 0.0051(9) -0.0178(10)
O4 0.0988(14) 0.0598(11) 0.0587(10) -0.0034(9) -0.0169(9) 0.0312(10)
O5 0.0863(14) 0.1199(18) 0.0885(14) 0.0041(14) -0.0009(12) 0.0429(13)
O6 0.0326(8) 0.0600(10) 0.0800(11) -0.0163(9) 0.0023(7) -0.0038(7)
N1 0.0420(9) 0.0483(10) 0.0522(11) -0.0023(9) -0.0009(8) -0.0059(8)
N2 0.0578(12) 0.0538(12) 0.0570(13) 0.0003(10) 0.0042(10) -0.0172(10)
N3 0.113(2) 0.109(2) 0.0632(15) 0.0160(15) 0.0135(14) -0.0434(18)
N4 0.0320(8) 0.0467(10) 0.0556(11) -0.0123(9) 0.0008(8) -0.0023(8)
C1 0.0744(17) 0.0558(15) 0.0504(14) -0.0002(12) -0.0135(13) -0.0095(14)
C2 0.0481(12) 0.0474(13) 0.0538(13) 0.0066(11) -0.0032(10) 0.0006(11)
C3 0.0367(10) 0.0380(10) 0.0432(11) 0.0001(9) -0.0004(9) 0.0001(9)
C4 0.0473(12) 0.0460(12) 0.0488(12) -0.0058(10) -0.0016(10) 0.0015(10)
C5 0.0662(15) 0.0452(13) 0.0613(15) -0.0037(12) -0.0037(12) 0.0139(11)
C6 0.102(2) 0.0631(17) 0.086(2) -0.0115(15) -0.0152(18) 0.0380(17)
C7 0.087(2) 0.0774(19) 0.0668(17) 0.0136(15) -0.0034(16) 0.0239(17)
C8 0.119(3) 0.171(4) 0.104(3) -0.008(3) -0.041(3) -0.008(3)
C9 0.177(4) 0.081(2) 0.102(3) 0.033(2) 0.012(3) 0.032(3)
C10 0.0756(17) 0.0677(19) 0.0563(15) 0.0135(13) 0.0055(13) -0.0016(15)
C11 0.183(4) 0.141(4) 0.071(2) 0.040(2) 0.005(2) 0.053(3)
C12 0.087(3) 0.276(7) 0.133(4) 0.017(5) 0.019(3) -0.041(4)
C13 0.0335(10) 0.0403(11) 0.0482(11) 0.0014(10) 0.0013(9) -0.0010(8)
C14 0.0460(12) 0.0473(13) 0.0736(16) -0.0155(12) 0.0023(11) -0.0011(11)
C15 0.0483(13) 0.0759(18) 0.0627(15) -0.0186(14) 0.0043(12) -0.0121(14)
C16 0.111(3) 0.105(3) 0.084(2) -0.0421(19) 0.0153(19) -0.030(2)
C17 0.159(4) 0.168(5) 0.072(3) -0.050(3) 0.005(3) -0.034(4)
C18 0.152(4) 0.189(5) 0.055(2) -0.020(3) -0.013(2) -0.032(4)
C19 0.108(3) 0.142(3) 0.076(2) 0.012(2) -0.0137(19) -0.021(3)
C20 0.0651(17) 0.100(2) 0.0605(16) -0.0108(16) -0.0048(13) -0.0106(17)

loop_
_atom_type_symbol
_atom_type_description
_atom_type_scat_dispersion_real
_atom_type_scat_dispersion_imag
_atom_type_scat_source
C C 0.0033 0.0016 'International Tables Vol C Tables 4.2.6.8 and 6.1.1.4'
H H 0.0000 0.0000 'International Tables Vol C Tables 4.2.6.8 and 6.1.1.4'
N N 0.0061 0.0033 'International Tables Vol C Tables 4.2.6.8 and 6.1.1.4'
O O 0.0106 0.0060 'International Tables Vol C Tables 4.2.6.8 and 6.1.1.4'

loop_
_geom_angle_atom_site_label_1
_geom_angle_atom_site_label_2
_geom_angle_atom_site_label_3
_geom_angle
C1 O1 C4 109.37(17)
C10 O2 C1 105.4(11)
C1 O2' C10 112.1(8)
C2 O3 C10 109.55(19)
C7 O4 C5 107.89(19)
C6 O5 C7 107.6(2)
N2 N1 C3 118.02(18)
N3 N2 N1 171.6(3)
C13 N4 C14 121.76(17)
C13 N4 H4 119.1
C14 N4 H4 119.1
O2' C1 O1 119.8(4)
O2' C1 O2 23.3(6)
O1 C1 O2 98.7(6)
O2' C1 C2 103.9(6)
O1 C1 C2 108.05(18)
O2 C1 C2 104.1(8)
O2' C1 H1 94.9
O1 C1 H1 114.8
O2 C1 H1 114.8
C2 C1 H1 114.8
O3 C2 C1 104.52(18)
O3 C2 C3 109.83(18)
C1 C2 C3 104.43(18)
O3 C2 H2 112.5
C1 C2 H2 112.5
C3 C2 H2 112.5
N1 C3 C13 114.69(16)
N1 C3 C4 111.13(17)
C13 C3 C4 114.17(16)
N1 C3 C2 103.73(16)
C13 C3 C2 110.72(17)
C4 C3 C2 101.01(16)
O1 C4 C5 106.98(18)
O1 C4 C3 104.74(17)
C5 C4 C3 116.22(18)
O1 C4 H4A 109.5
C5 C4 H4A 109.5
C3 C4 H4A 109.5
O4 C5 C4 108.55(18)
O4 C5 C6 104.3(2)
C4 C5 C6 113.7(2)
O4 C5 H5 110.0
C4 C5 H5 110.0
C6 C5 H5 110.0
O5 C6 C5 104.5(2)
O5 C6 H6A 110.9
C5 C6 H6A 110.9
O5 C6 H6B 110.9
C5 C6 H6B 110.9
H6A C6 H6B 108.9
O4 C7 O5 104.6(2)
O4 C7 C9 109.5(3)
O5 C7 C9 111.7(3)
O4 C7 C8 108.7(3)
O5 C7 C8 109.0(3)
C9 C7 C8 113.0(3)
C7 C8 H8A 109.5
C7 C8 H8B 109.5
H8A C8 H8B 109.5
C7 C8 H8C 109.5
H8A C8 H8C 109.5
H8B C8 H8C 109.5
C7 C9 H9A 109.5
C7 C9 H9B 109.5
H9A C9 H9B 109.5
C7 C9 H9C 109.5
H9A C9 H9C 109.5
H9B C9 H9C 109.5
O2 C10 O3 105.0(7)
O2 C10 O2' 24.2(6)
O3 C10 O2' 105.2(5)
O2 C10 C11 122.5(6)
O3 C10 C11 110.6(3)
O2' C10 C11 101.6(4)
O2 C10 C12 95.8(7)
O3 C10 C12 109.0(3)
O2' C10 C12 117.5(5)
C11 C10 C12 112.5(4)
C10 C11 H11A 109.5
C10 C11 H11B 109.5
H11A C11 H11B 109.5
C10 C11 H11C 109.5
H11A C11 H11C 109.5
H11B C11 H11C 109.5
C10 C12 H12A 109.5
C10 C12 H12B 109.5
H12A C12 H12B 109.5
C10 C12 H12C 109.5
H12A C12 H12C 109.5
H12B C12 H12C 109.5
O6 C13 N4 123.33(19)
O6 C13 C3 121.28(18)
N4 C13 C3 115.39(16)
N4 C14 C15 114.5(2)
N4 C14 H14A 108.6
C15 C14 H14A 108.6
N4 C14 H14B 108.6
C15 C14 H14B 108.6
H14A C14 H14B 107.6
C20 C15 C16 118.6(3)
C20 C15 C14 122.2(2)
C16 C15 C14 119.2(3)
C17 C16 C15 120.6(5)
C17 C16 H16 119.7
C15 C16 H16 119.7
C18 C17 C16 120.7(4)
C18 C17 H17 119.6
C16 C17 H17 119.6
C17 C18 C19 119.7(4)
C17 C18 H18 120.2
C19 C18 H18 120.2
C18 C19 C20 120.0(5)
C18 C19 H19 120.0
C20 C19 H19 120.0
C15 C20 C19 120.4(3)
C15 C20 H20 119.8
C19 C20 H20 119.8

loop_
_geom_bond_atom_site_label_1
_geom_bond_atom_site_label_2
_geom_bond_distance
O1 C1 1.402(3)
O1 C4 1.432(3)
O2 C10 1.40(2)
O2 C1 1.495(18)
O2' C1 1.356(12)
O2' C10 1.421(13)
O3 C2 1.403(3)
O3 C10 1.414(3)
O4 C7 1.406(3)
O4 C5 1.413(3)
O5 C6 1.386(4)
O5 C7 1.411(3)
O6 C13 1.225(2)
N1 N2 1.223(3)
N1 C3 1.488(3)
N2 N3 1.120(3)
N4 C13 1.335(3)
N4 C14 1.457(3)
N4 H4 0.8600
C1 C2 1.516(3)
C1 H1 0.9800
C2 C3 1.541(3)
C2 H2 0.9800
C3 C13 1.526(3)
C3 C4 1.534(3)
C4 C5 1.507(3)
C4 H4A 0.9800
C5 C6 1.527(4)
C5 H5 0.9800
C6 H6A 0.9700
C6 H6B 0.9700
C7 C9 1.504(5)
C7 C8 1.517(5)
C8 H8A 0.9600
C8 H8B 0.9600
C8 H8C 0.9600
C9 H9A 0.9600
C9 H9B 0.9600
C9 H9C 0.9600
C10 C11 1.487(4)
C10 C12 1.490(5)
C11 H11A 0.9600
C11 H11B 0.9600
C11 H11C 0.9600
C12 H12A 0.9600
C12 H12B 0.9600
C12 H12C 0.9600
C14 C15 1.494(4)
C14 H14A 0.9700
C14 H14B 0.9700
C15 C20 1.365(4)
C15 C16 1.384(4)
C16 C17 1.378(6)
C16 H16 0.9300
C17 C18 1.347(7)
C17 H17 0.9300
C18 C19 1.376(7)
C18 H18 0.9300
C19 C20 1.389(4)
C19 H19 0.9300
C20 H20 0.9300

loop_
_geom_torsion_atom_site_label_1
_geom_torsion_atom_site_label_2
_geom_torsion_atom_site_label_3
_geom_torsion_atom_site_label_4
_geom_torsion
C3 N1 N2 N3 175.8(19)
C10 O2' C1 O1 -103.0(6)
C10 O2' C1 O2 -76(3)
C10 O2' C1 C2 17.7(6)
C4 O1 C1 O2' 104.4(6)
C4 O1 C1 O2 93.7(8)
C4 O1 C1 C2 -14.2(3)
C10 O2 C1 O2' 71(3)
C10 O2 C1 O1 -133.2(6)
C10 O2 C1 C2 -22.0(8)
C10 O3 C2 C1 18.3(3)
C10 O3 C2 C3 129.8(2)
O2' C1 C2 O3 -21.7(4)
O1 C1 C2 O3 106.6(2)
O2 C1 C2 O3 2.3(5)
O2' C1 C2 C3 -137.1(4)
O1 C1 C2 C3 -8.8(3)
O2 C1 C2 C3 -113.0(5)
N2 N1 C3 C13 -42.6(3)
N2 N1 C3 C4 88.8(2)
N2 N1 C3 C2 -163.47(19)
O3 C2 C3 N1 159.31(17)
C1 C2 C3 N1 -89.1(2)
O3 C2 C3 C13 35.8(2)
C1 C2 C3 C13 147.40(19)
O3 C2 C3 C4 -85.5(2)
C1 C2 C3 C4 26.1(2)
C1 O1 C4 C5 155.5(2)
C1 O1 C4 C3 31.6(2)
N1 C3 C4 O1 74.6(2)
C13 C3 C4 O1 -153.76(17)
C2 C3 C4 O1 -34.9(2)
N1 C3 C4 C5 -43.2(2)
C13 C3 C4 C5 88.5(2)
C2 C3 C4 C5 -152.69(19)
C7 O4 C5 C4 -136.3(2)
C7 O4 C5 C6 -14.8(3)
O1 C4 C5 O4 -171.43(19)
C3 C4 C5 O4 -54.9(3)
O1 C4 C5 C6 73.0(3)
C3 C4 C5 C6 -170.5(2)
C7 O5 C6 C5 24.6(3)
O4 C5 C6 O5 -6.0(3)
C4 C5 C6 O5 112.1(3)
C5 O4 C7 O5 30.1(3)
C5 O4 C7 C9 -89.8(3)
C5 O4 C7 C8 146.4(3)
C6 O5 C7 O4 -34.4(3)
C6 O5 C7 C9 84.0(3)
C6 O5 C7 C8 -150.4(3)
C1 O2 C10 O3 33.3(8)
C1 O2 C10 O2' -60(2)
C1 O2 C10 C11 -93.8(9)
C1 O2 C10 C12 144.8(7)
C2 O3 C10 O2 -33.3(6)
C2 O3 C10 O2' -8.1(4)
C2 O3 C10 C11 100.8(3)
C2 O3 C10 C12 -135.0(4)
C1 O2' C10 O2 86(3)
C1 O2' C10 O3 -7.0(6)
C1 O2' C10 C11 -122.3(5)
C1 O2' C10 C12 114.5(6)
C14 N4 C13 O6 2.5(3)
C14 N4 C13 C3 -176.41(18)
N1 C3 C13 O6 143.9(2)
C4 C3 C13 O6 14.0(3)
C2 C3 C13 O6 -99.2(2)
N1 C3 C13 N4 -37.2(2)
C4 C3 C13 N4 -167.05(18)
C2 C3 C13 N4 79.8(2)
C13 N4 C14 C15 -94.5(2)
N4 C14 C15 C20 31.1(3)
N4 C14 C15 C16 -151.1(3)
C20 C15 C16 C17 -1.4(5)
C14 C15 C16 C17 -179.4(3)
C15 C16 C17 C18 1.8(8)
C16 C17 C18 C19 -1.7(9)
C17 C18 C19 C20 1.2(7)
C16 C15 C20 C19 1.0(4)
C14 C15 C20 C19 178.8(3)
C18 C19 C20 C15 -0.8(5)
